data_7009341
loop_
_publ_author_name
'Lewis, Gareth R.'
'Dance, Ian'

_publ_section_title
;
 Crystal supramolecular motifs for [Ph4P]+ salts of [M(mnt)2]2&#x2212;,
 [M(mnt)2]&#x2212;, [{M(mnt)2}2]2&#x2212;, [M(mnt)3]3&#x2212; and
 [M(mnt)3]2&#x2212;
 (mnt2&#x2212;&#x2005;=&#x2005;maleonitriledithiolate)&#x200A;&#x2020;
;
_journal_issue 18
_journal_name_full 'Journal of the Chemical Society, Dalton Transactions'
_journal_page_first 3176
_journal_paper_doi 10.1039/b000093k
_journal_year 2000
_chemical_formula_sum 'C56 H40 Cu N4 P2 S4'
_chemical_formula_weight 1022.64
_chemical_name_systematic
;
 ?
;
_space_group_IT_number 14
_symmetry_cell_setting monoclinic
_symmetry_space_group_name_Hall '-P 2yn'
_symmetry_space_group_name_H-M 'P 1 21/n 1'
_atom_sites_solution_hydrogens geom
_atom_sites_solution_primary direct
_atom_sites_solution_secondary difmap
_audit_creation_method SHELXL-97
_cell_angle_alpha 90.00
_cell_angle_beta 96.92(3)
_cell_angle_gamma 90.00
_cell_formula_units_Z 2
_cell_length_a 11.148(2)
_cell_length_b 15.318(3)
_cell_length_c 14.587(3)
_cell_measurement_reflns_used 38
_cell_measurement_temperature 298(2)
_cell_measurement_theta_max 20.66
_cell_measurement_theta_min 1.98
_cell_volume 2472.8(8)
_computing_structure_refinement 'SHELXL-97 (Sheldrick, 1997)'
_computing_structure_solution 'SHELXS-97 (Sheldrick, 1990)'
_diffrn_ambient_temperature 298(2)
_diffrn_measured_fraction_theta_full 0.999
_diffrn_measured_fraction_theta_max 0.999
_diffrn_measurement_device_type 'Nonius CAD-4'
_diffrn_measurement_method \w--2\q
_diffrn_radiation_monochromator graphite
_diffrn_radiation_source 'fine-focus sealed tube'
_diffrn_radiation_type MoK\a
_diffrn_radiation_wavelength 0.71073
_diffrn_reflns_av_R_equivalents 0.0000
_diffrn_reflns_av_sigmaI/netI 0.1437
_diffrn_reflns_limit_h_max 13
_diffrn_reflns_limit_h_min -11
_diffrn_reflns_limit_k_max 0
_diffrn_reflns_limit_k_min -18
_diffrn_reflns_limit_l_max 17
_diffrn_reflns_limit_l_min -10
_diffrn_reflns_number 4347
_diffrn_reflns_theta_full 24.98
_diffrn_reflns_theta_max 24.98
_diffrn_reflns_theta_min 1.94
_exptl_absorpt_coefficient_mu 0.718
_exptl_absorpt_correction_T_max 0.62
_exptl_absorpt_correction_T_min 0.47
_exptl_absorpt_correction_type analytical
_exptl_crystal_colour red
_exptl_crystal_density_diffrn 1.374
_exptl_crystal_density_method 'not measured'
_exptl_crystal_description cubes
_exptl_crystal_F_000 1054
_exptl_crystal_size_max 0.16
_exptl_crystal_size_mid 0.15
_exptl_crystal_size_min 0.15
_refine_diff_density_max 0.256
_refine_diff_density_min -0.253
_refine_diff_density_rms 0.044
_refine_ls_extinction_method none
_refine_ls_goodness_of_fit_ref 0.943
_refine_ls_hydrogen_treatment mixed
_refine_ls_matrix_type full
_refine_ls_number_parameters 304
_refine_ls_number_reflns 4347
_refine_ls_number_restraints 0
_refine_ls_restrained_S_all 0.943
_refine_ls_R_factor_all 0.1262
_refine_ls_R_factor_gt 0.0383
_refine_ls_shift/su_max 0.002
_refine_ls_shift/su_mean 0.000
_refine_ls_structure_factor_coef Fsqd
_refine_ls_weighting_details 'calc w=1/[\s^2^(Fo^2^)+(0.0117P)^2^+0.0000P] where P=(Fo^2^+2Fc^2^)/3'
_refine_ls_weighting_scheme calc
_refine_ls_wR_factor_gt 0.0830
_refine_ls_wR_factor_ref 0.0956
_reflns_number_gt 2188
_reflns_number_total 4347
_reflns_threshold_expression >2sigma(I)
_cod_data_source_file b000093k.txt
_cod_data_source_block 2
_cod_original_cell_volume 2472.7(9)
_cod_original_sg_symbol_H-M P2(1)/n
_cod_database_code 7009341

loop_
_symmetry_equiv_pos_as_xyz
'x, y, z'
'-x+1/2, y+1/2, -z+1/2'
'-x, -y, -z'
'x-1/2, -y-1/2, z-1/2'

loop_
_atom_site_label
_atom_site_type_symbol
_atom_site_fract_x
_atom_site_fract_y
_atom_site_fract_z
_atom_site_U_iso_or_equiv
_atom_site_adp_type
_atom_site_occupancy
_atom_site_symmetry_multiplicity
_atom_site_calc_flag
_atom_site_refinement_flags
_atom_site_disorder_assembly
_atom_site_disorder_group
Cu1 Cu 0.0000 0.0000 0.0000 0.05738(19) Uani 1 2 d S . .
S1 S 0.10391(8) -0.00051(7) -0.12587(6) 0.0703(3) Uani 1 1 d . . .
S2 S 0.13398(9) 0.09877(7) 0.06818(7) 0.0757(3) Uani 1 1 d . . .
P1 P 0.50305(7) 0.05611(6) -0.29106(6) 0.0451(2) Uani 1 1 d . . .
N1 N 0.0772(3) -0.0950(3) -0.3613(2) 0.0941(12) Uani 1 1 d . . .
N2 N 0.1959(3) 0.2216(2) 0.2870(2) 0.0856(11) Uani 1 1 d . . .
C1 C 0.0175(3) -0.0715(2) -0.1979(2) 0.0564(9) Uani 1 1 d . . .
C2 C 0.0512(3) -0.0853(3) -0.2887(3) 0.0661(11) Uani 1 1 d . . .
C3 C 0.0819(3) 0.1127(2) 0.1740(2) 0.0538(9) Uani 1 1 d . . .
C4 C 0.1465(3) 0.1728(3) 0.2372(3) 0.0623(10) Uani 1 1 d . . .
C5 C 0.4970(3) 0.0945(2) -0.1751(2) 0.0471(8) Uani 1 1 d . . .
C6 C 0.4064(3) 0.1497(3) -0.1560(2) 0.0712(11) Uani 1 1 d . . .
H6A H 0.3504 0.1700 -0.2036 0.085 Uiso 1 1 calc R . .
C7 C 0.3985(4) 0.1752(3) -0.0654(3) 0.0857(13) Uani 1 1 d . . .
H7A H 0.3369 0.2124 -0.0523 0.103 Uiso 1 1 calc R . .
C8 C 0.4801(4) 0.1460(3) 0.0032(3) 0.0748(12) Uani 1 1 d . . .
H8A H 0.4741 0.1631 0.0636 0.090 Uiso 1 1 calc R . .
C9 C 0.5709(4) 0.0920(3) -0.0145(3) 0.0725(11) Uani 1 1 d . . .
H9A H 0.6282 0.0739 0.0333 0.087 Uiso 1 1 calc R . .
C10 C 0.5783(3) 0.0642(2) -0.1033(2) 0.0609(10) Uani 1 1 d . . .
H10A H 0.6382 0.0249 -0.1149 0.073 Uiso 1 1 calc R . .
C11 C 0.4765(3) -0.0591(2) -0.2925(2) 0.0437(8) Uani 1 1 d . . .
C12 C 0.5404(3) -0.1158(2) -0.3421(2) 0.0626(10) Uani 1 1 d . . .
H12A H 0.6032 -0.0950 -0.3727 0.075 Uiso 1 1 calc R . .
C13 C 0.5111(3) -0.2027(3) -0.3463(3) 0.0764(11) Uani 1 1 d . . .
H13A H 0.5541 -0.2407 -0.3799 0.092 Uiso 1 1 calc R . .
C14 C 0.4191(3) -0.2340(3) -0.3016(3) 0.0739(11) Uani 1 1 d . . .
H14A H 0.3992 -0.2929 -0.3055 0.089 Uiso 1 1 calc R . .
C15 C 0.3561(3) -0.1791(3) -0.2510(3) 0.0683(11) Uani 1 1 d . . .
H15A H 0.2942 -0.2009 -0.2202 0.082 Uiso 1 1 calc R . .
C16 C 0.3843(3) -0.0918(3) -0.2457(2) 0.0595(9) Uani 1 1 d . . .
H16A H 0.3419 -0.0545 -0.2109 0.071 Uiso 1 1 calc R . .
C17 C 0.3858(3) 0.1085(2) -0.3668(2) 0.0470(8) Uani 1 1 d . . .
C18 C 0.2853(3) 0.0631(3) -0.4043(2) 0.0646(10) Uani 1 1 d . . .
H18A H 0.2756 0.0049 -0.3885 0.078 Uiso 1 1 calc R . .
C19 C 0.1991(3) 0.1037(3) -0.4652(3) 0.0805(12) Uani 1 1 d . . .
H19A H 0.1321 0.0724 -0.4914 0.097 Uiso 1 1 calc R . .
C20 C 0.2108(4) 0.1893(3) -0.4875(3) 0.0786(13) Uani 1 1 d . . .
H20A H 0.1519 0.2163 -0.5286 0.094 Uiso 1 1 calc R . .
C21 C 0.3100(4) 0.2360(3) -0.4493(3) 0.0787(12) Uani 1 1 d . . .
H21A H 0.3181 0.2946 -0.4639 0.094 Uiso 1 1 calc R . .
C22 C 0.3969(3) 0.1953(3) -0.3893(2) 0.0662(10) Uani 1 1 d . . .
H22A H 0.4641 0.2266 -0.3636 0.079 Uiso 1 1 calc R . .
C23 C 0.6444(3) 0.08068(19) -0.3325(2) 0.0464(8) Uani 1 1 d . . .
C24 C 0.6447(3) 0.1025(3) -0.4238(2) 0.0673(10) Uani 1 1 d . . .
H24A H 0.5724 0.1033 -0.4629 0.081 Uiso 1 1 calc R . .
C25 C 0.7516(4) 0.1232(3) -0.4584(3) 0.0862(13) Uani 1 1 d . . .
H25A H 0.7507 0.1381 -0.5203 0.103 Uiso 1 1 calc R . .
C26 C 0.8567(4) 0.1218(3) -0.4023(3) 0.0776(12) Uani 1 1 d . . .
H26A H 0.9282 0.1364 -0.4256 0.093 Uiso 1 1 calc R . .
C27 C 0.8595(3) 0.0994(3) -0.3121(3) 0.0764(12) Uani 1 1 d . . .
H27A H 0.9328 0.0975 -0.2742 0.092 Uiso 1 1 calc R . .
C28 C 0.7533(3) 0.0793(2) -0.2765(3) 0.0716(12) Uani 1 1 d . . .
H28A H 0.7553 0.0647 -0.2144 0.086 Uiso 1 1 calc R . .

loop_
_atom_site_aniso_label
_atom_site_aniso_U_11
_atom_site_aniso_U_22
_atom_site_aniso_U_33
_atom_site_aniso_U_23
_atom_site_aniso_U_13
_atom_site_aniso_U_12
Cu1 0.0548(4) 0.0644(4) 0.0548(4) 0.0052(4) 0.0141(3) 0.0094(3)
S1 0.0610(6) 0.0911(8) 0.0618(6) -0.0087(6) 0.0194(5) -0.0138(6)
S2 0.0732(6) 0.0915(8) 0.0677(7) -0.0060(6) 0.0304(5) -0.0155(6)
P1 0.0395(5) 0.0518(6) 0.0448(5) 0.0007(5) 0.0083(4) -0.0002(4)
N1 0.080(2) 0.135(3) 0.073(2) -0.021(2) 0.032(2) -0.024(2)
N2 0.086(3) 0.092(3) 0.079(3) -0.008(2) 0.012(2) -0.018(2)
C1 0.052(2) 0.062(3) 0.057(2) 0.0036(19) 0.0140(18) 0.0047(18)
C2 0.049(2) 0.081(3) 0.070(3) -0.005(2) 0.014(2) -0.0120(19)
C3 0.055(2) 0.053(2) 0.055(2) 0.0033(19) 0.0135(18) 0.0054(18)
C4 0.056(2) 0.067(3) 0.067(3) 0.011(2) 0.017(2) 0.003(2)
C5 0.0423(18) 0.051(2) 0.048(2) 0.0012(17) 0.0082(16) -0.0037(17)
C6 0.073(3) 0.087(3) 0.053(2) -0.008(2) 0.0065(19) 0.021(2)
C7 0.096(3) 0.091(4) 0.074(3) -0.014(3) 0.025(3) 0.023(3)
C8 0.101(3) 0.072(3) 0.053(2) -0.010(2) 0.016(2) -0.019(3)
C9 0.071(3) 0.092(3) 0.053(3) 0.003(2) -0.001(2) -0.016(2)
C10 0.057(2) 0.070(3) 0.057(2) -0.003(2) 0.0109(19) 0.0013(19)
C11 0.0401(18) 0.049(2) 0.0414(19) 0.0040(17) 0.0035(15) -0.0028(16)
C12 0.053(2) 0.056(3) 0.081(3) 0.001(2) 0.0172(19) 0.0017(19)
C13 0.074(3) 0.059(3) 0.098(3) -0.011(2) 0.017(2) 0.004(2)
C14 0.069(3) 0.057(3) 0.093(3) 0.011(2) -0.004(2) -0.006(2)
C15 0.066(2) 0.066(3) 0.073(3) 0.012(2) 0.008(2) -0.019(2)
C16 0.060(2) 0.067(3) 0.052(2) 0.0004(19) 0.0078(18) -0.009(2)
C17 0.046(2) 0.052(2) 0.045(2) -0.0004(17) 0.0092(16) 0.0077(18)
C18 0.047(2) 0.071(3) 0.075(3) 0.013(2) 0.0028(19) 0.003(2)
C19 0.051(2) 0.104(4) 0.083(3) 0.002(3) -0.005(2) 0.016(3)
C20 0.077(3) 0.100(4) 0.057(3) 0.000(3) 0.003(2) 0.047(3)
C21 0.101(3) 0.067(3) 0.069(3) 0.007(2) 0.012(3) 0.034(3)
C22 0.069(2) 0.057(3) 0.071(3) -0.001(2) 0.002(2) 0.006(2)
C23 0.0416(19) 0.045(2) 0.054(2) -0.0007(17) 0.0137(16) -0.0012(15)
C24 0.055(2) 0.091(3) 0.057(2) 0.002(2) 0.0125(18) -0.013(2)
C25 0.080(3) 0.112(4) 0.072(3) 0.008(3) 0.033(3) -0.014(3)
C26 0.057(3) 0.073(3) 0.111(4) 0.006(3) 0.038(3) -0.004(2)
C27 0.043(2) 0.085(3) 0.101(3) 0.006(3) 0.009(2) 0.007(2)
C28 0.049(2) 0.096(3) 0.071(3) 0.020(2) 0.012(2) 0.006(2)

loop_
_atom_type_symbol
_atom_type_description
_atom_type_scat_dispersion_real
_atom_type_scat_dispersion_imag
_atom_type_scat_source
C C 0.0033 0.0016 'International Tables Vol C Tables 4.2.6.8 and 6.1.1.4'
H H 0.0000 0.0000 'International Tables Vol C Tables 4.2.6.8 and 6.1.1.4'
N N 0.0061 0.0033 'International Tables Vol C Tables 4.2.6.8 and 6.1.1.4'
P P 0.1023 0.0942 'International Tables Vol C Tables 4.2.6.8 and 6.1.1.4'
S S 0.1246 0.1234 'International Tables Vol C Tables 4.2.6.8 and 6.1.1.4'
Cu Cu 0.3201 1.2651 'International Tables Vol C Tables 4.2.6.8 and 6.1.1.4'

loop_
_geom_angle_atom_site_label_1
_geom_angle_atom_site_label_2
_geom_angle_atom_site_label_3
_geom_angle
_geom_angle_site_symmetry_1
_geom_angle_site_symmetry_3
_geom_angle_publ_flag
S2 Cu1 S2 180.0 . 3 ?
S2 Cu1 S1 90.92(4) . 3 ?
S2 Cu1 S1 89.08(4) 3 3 ?
S2 Cu1 S1 89.07(4) . . ?
S2 Cu1 S1 90.92(4) 3 . ?
S1 Cu1 S1 180.000(1) 3 . ?
C1 S1 Cu1 101.06(11) . . ?
C3 S2 Cu1 101.53(13) . . ?
C11 P1 C23 110.71(14) . . ?
C11 P1 C17 109.06(15) . . ?
C23 P1 C17 107.62(15) . . ?
C11 P1 C5 107.96(15) . . ?
C23 P1 C5 112.44(15) . . ?
C17 P1 C5 109.00(15) . . ?
C3 C1 C2 118.8(3) 3 . ?
C3 C1 S1 123.4(3) 3 . ?
C2 C1 S1 117.8(3) . . ?
N1 C2 C1 178.9(5) . . ?
C1 C3 C4 119.7(3) 3 . ?
C1 C3 S2 123.1(3) 3 . ?
C4 C3 S2 117.2(3) . . ?
N2 C4 C3 178.6(4) . . ?
C6 C5 C10 119.0(3) . . ?
C6 C5 P1 120.2(3) . . ?
C10 C5 P1 120.6(3) . . ?
C5 C6 C7 119.9(4) . . ?
C8 C7 C6 119.9(4) . . ?
C7 C8 C9 121.0(4) . . ?
C8 C9 C10 119.9(4) . . ?
C9 C10 C5 120.2(4) . . ?
C12 C11 C16 119.2(3) . . ?
C12 C11 P1 122.1(2) . . ?
C16 C11 P1 118.6(3) . . ?
C13 C12 C11 119.9(3) . . ?
C14 C13 C12 120.5(4) . . ?
C15 C14 C13 120.4(4) . . ?
C14 C15 C16 120.0(3) . . ?
C15 C16 C11 119.9(3) . . ?
C18 C17 C22 119.1(3) . . ?
C18 C17 P1 121.1(3) . . ?
C22 C17 P1 119.8(3) . . ?
C17 C18 C19 120.0(4) . . ?
C20 C19 C18 120.7(4) . . ?
C19 C20 C21 119.9(4) . . ?
C22 C21 C20 119.5(4) . . ?
C21 C22 C17 120.9(4) . . ?
C24 C23 C28 118.2(3) . . ?
C24 C23 P1 118.9(3) . . ?
C28 C23 P1 122.9(3) . . ?
C23 C24 C25 120.8(4) . . ?
C26 C25 C24 119.9(4) . . ?
C25 C26 C27 120.6(4) . . ?
C26 C27 C28 120.0(4) . . ?
C23 C28 C27 120.4(4) . . ?

loop_
_geom_bond_atom_site_label_1
_geom_bond_atom_site_label_2
_geom_bond_distance
_geom_bond_site_symmetry_2
_geom_bond_publ_flag
Cu1 S2 2.2695(11) . ?
Cu1 S2 2.2695(11) 3 ?
Cu1 S1 2.2860(10) 3 ?
Cu1 S1 2.2860(10) . ?
S1 C1 1.724(4) . ?
S2 C3 1.726(3) . ?
P1 C11 1.789(3) . ?
P1 C23 1.794(3) . ?
P1 C17 1.796(3) . ?
P1 C5 1.800(3) . ?
N1 C2 1.141(4) . ?
N2 C4 1.137(4) . ?
C1 C3 1.357(4) 3 ?
C1 C2 1.435(5) . ?
C3 C1 1.357(4) 3 ?
C3 C4 1.434(5) . ?
C5 C6 1.371(4) . ?
C5 C10 1.380(4) . ?
C6 C7 1.391(5) . ?
C7 C8 1.345(5) . ?
C8 C9 1.356(5) . ?
C9 C10 1.374(4) . ?
C11 C12 1.382(4) . ?
C11 C16 1.394(4) . ?
C12 C13 1.370(5) . ?
C13 C14 1.367(5) . ?
C14 C15 1.366(5) . ?
C15 C16 1.374(5) . ?
C17 C18 1.375(4) . ?
C17 C22 1.378(4) . ?
C18 C19 1.376(5) . ?
C19 C20 1.361(5) . ?
C20 C21 1.377(5) . ?
C21 C22 1.374(5) . ?
C23 C24 1.374(4) . ?
C23 C28 1.379(4) . ?
C24 C25 1.385(5) . ?
C25 C26 1.346(5) . ?
C26 C27 1.357(5) . ?
C27 C28 1.384(5) . ?
